data_4307173
loop_
_publ_author_name
'A. K. Ghosh'
'D. Ghoshal'
'E. Zangrando'
'J. Ribas'
'N. Ray Chaudhuri'

_publ_section_title
;
Syntheses, Crystal Structures, and Magnetic Properties of Metal-Organic
Hybrid Materials of Cu(II): Effect of a Long Chain Dicarboxylate
Backbone, and Counteranion in Their Structural Diversity
;
_journal_name_full 'Inorganic Chemistry'
_journal_page_first 3057
_journal_page_last 3071
_journal_paper_doi 10.1021/ic061720v
_journal_volume 46
_journal_year 2007
_chemical_formula_moiety '(C50 H52 Cu4 N8 O12 4+)  4(Cl O4 1-)'
_chemical_formula_sum 'C50 H52 Cl4 Cu4 N8 O28'
_chemical_formula_weight 1608.96
_chemical_name_systematic
;
 bis(mu4-glutarato,O,O',O'',O''')-tetra(copper(II)-(2,2'bipyridine)-aquo)
 tetra(perchlorate)
;
_space_group_IT_number 14
_symmetry_cell_setting monoclinic
_symmetry_space_group_name_Hall '-P 2yn'
_symmetry_space_group_name_H-M 'P 1 21/n 1'
_atom_sites_solution_hydrogens geom
_atom_sites_solution_primary direct
_atom_sites_solution_secondary difmap
_audit_creation_method SHELXL-97
_cell_angle_alpha 90.00
_cell_angle_beta 103.87(2)
_cell_angle_gamma 90.00
_cell_formula_units_Z 2
_cell_length_a 9.224(3)
_cell_length_b 18.761(4)
_cell_length_c 18.889(4)
_cell_measurement_temperature 293(2)
_cell_volume 3173.5(14)
_computing_cell_refinement 'Denzo (Otwinowski & Minor 1997)'
_computing_data_collection 'Nonius Xpress'
_computing_data_reduction 'Denzo and Scalepack (Otwinowski & Minor 1997)'
_computing_molecular_graphics 'Ortep3/windows (Farrugia,1997)'
_computing_publication_material 'Wingx 1.70.00 (Farrugia, 1999)'
_computing_structure_refinement 'SHELX97 (Sheldrick, 1998)'
_computing_structure_solution 'SHELX97 (Sheldrick, 1998)'
_diffrn_ambient_temperature 293(2)
_diffrn_measured_fraction_theta_full 0.946
_diffrn_measured_fraction_theta_max 0.946
_diffrn_measurement_device_type 'image plate dip1030'
_diffrn_measurement_method 'laser scanner'
_diffrn_radiation_monochromator graphite
_diffrn_radiation_source 'fine-focus sealed tube'
_diffrn_radiation_type MoK\a
_diffrn_radiation_wavelength 0.71073
_diffrn_reflns_av_R_equivalents 0.0539
_diffrn_reflns_av_sigmaI/netI 0.0584
_diffrn_reflns_limit_h_max 11
_diffrn_reflns_limit_h_min -11
_diffrn_reflns_limit_k_max 21
_diffrn_reflns_limit_k_min -23
_diffrn_reflns_limit_l_max 23
_diffrn_reflns_limit_l_min -23
_diffrn_reflns_number 28948
_diffrn_reflns_theta_full 26.37
_diffrn_reflns_theta_max 26.37
_diffrn_reflns_theta_min 2.22
_exptl_absorpt_coefficient_mu 1.582
_exptl_absorpt_correction_T_max 0.7888
_exptl_absorpt_correction_T_min 0.7506
_exptl_absorpt_correction_type refdelf
_exptl_absorpt_process_details
;
Parkin S,Moezzi B & Hope H, (1995) J. Appl. Cryst. 28, 53-56
Cubic fit to sin(theta)/lambda - 24 parameters
;
_exptl_crystal_colour blue
_exptl_crystal_density_diffrn 1.684
_exptl_crystal_density_method 'not measured'
_exptl_crystal_F_000 1632
_exptl_crystal_size_max 0.35
_exptl_crystal_size_mid 0.15
_exptl_crystal_size_min 0.15
_refine_diff_density_max 0.537
_refine_diff_density_min -0.595
_refine_diff_density_rms 0.068
_refine_ls_extinction_method none
_refine_ls_goodness_of_fit_ref 0.913
_refine_ls_hydrogen_treatment mixed
_refine_ls_matrix_type full
_refine_ls_number_parameters 433
_refine_ls_number_reflns 6147
_refine_ls_number_restraints 38
_refine_ls_restrained_S_all 1.066
_refine_ls_R_factor_all 0.0784
_refine_ls_R_factor_gt 0.0478
_refine_ls_shift/su_max 0.000
_refine_ls_shift/su_mean 0.000
_refine_ls_structure_factor_coef Fsqd
_refine_ls_weighting_details 'calc w=1/[\s^2^(Fo^2^)+(0.0829P)^2^] where P=(Fo^2^+2Fc^2^)/3'
_refine_ls_weighting_scheme calc
_refine_ls_wR_factor_gt 0.1288
_refine_ls_wR_factor_ref 0.1407
_reflns_number_gt 3829
_reflns_number_total 6147
_reflns_threshold_expression >2sigma(I)
_cod_data_source_file ic061720vsi20060911_023753_2.cif
_cod_data_source_block ind360complex2
_cod_original_sg_symbol_H-M 'P 21/n'
_cod_database_code 4307173

loop_
_symmetry_equiv_pos_as_xyz
'x, y, z'
'-x+1/2, y+1/2, -z+1/2'
'-x, -y, -z'
'x-1/2, -y-1/2, z-1/2'

loop_
_atom_site_label
_atom_site_type_symbol
_atom_site_fract_x
_atom_site_fract_y
_atom_site_fract_z
_atom_site_U_iso_or_equiv
_atom_site_adp_type
_atom_site_occupancy
_atom_site_symmetry_multiplicity
_atom_site_calc_flag
_atom_site_refinement_flags
_atom_site_disorder_assembly
_atom_site_disorder_group
Cu1 Cu 0.20950(6) 0.30472(3) 0.44594(4) 0.0542(2) Uani 1 1 d . . .
Cu2 Cu 0.28656(6) 0.36577(3) 0.31089(4) 0.0578(2) Uani 1 1 d . . .
O1W O 0.1561(5) 0.2956(2) 0.5544(2) 0.0768(11) Uani 1 1 d D . .
H1W H 0.151(8) 0.3399(19) 0.570(4) 0.115 Uiso 1 1 d D . .
H2W H 0.071(5) 0.278(4) 0.559(4) 0.115 Uiso 1 1 d D . .
O2W O 0.4014(6) 0.4210(3) 0.2363(3) 0.1143(19) Uani 1 1 d D . .
H4W H 0.496(4) 0.432(5) 0.254(5) 0.171 Uiso 1 1 d D . .
H3W H 0.415(10) 0.408(6) 0.193(3) 0.171 Uiso 1 1 d D . .
O1 O 0.1545(4) 0.40550(19) 0.4456(2) 0.0634(9) Uani 1 1 d . . .
O2 O 0.2516(4) 0.45412(19) 0.3595(2) 0.0653(9) Uani 1 1 d . . .
O3 O 0.4179(4) 0.32733(19) 0.4882(2) 0.0652(9) Uani 1 1 d . . .
O4 O 0.4751(4) 0.3489(2) 0.3821(2) 0.0697(10) Uani 1 1 d . . .
N1 N 0.2521(4) 0.2007(2) 0.4361(2) 0.0584(10) Uani 1 1 d . . .
N2 N 0.0128(4) 0.2748(2) 0.3838(2) 0.0544(10) Uani 1 1 d . . .
N3 N 0.2764(4) 0.2665(2) 0.2703(2) 0.0625(12) Uani 1 1 d . . .
N4 N 0.0901(5) 0.3719(3) 0.2379(2) 0.0657(12) Uani 1 1 d . . .
C10 C -0.1030(5) 0.3187(3) 0.3565(3) 0.0653(14) Uani 1 1 d . . .
H10 H -0.0953 0.3665 0.3700 0.078 Uiso 1 1 calc R . .
C9 C -0.2313(6) 0.2954(4) 0.3099(3) 0.0732(16) Uani 1 1 d . . .
H9 H -0.3102 0.3266 0.2926 0.088 Uiso 1 1 calc R . .
C8 C -0.2412(6) 0.2257(4) 0.2892(4) 0.086(2) Uani 1 1 d . . .
H8 H -0.3256 0.2094 0.2557 0.103 Uiso 1 1 calc R . .
C7 C -0.1259(6) 0.1790(3) 0.3182(3) 0.0720(16) Uani 1 1 d . . .
H7 H -0.1333 0.1309 0.3059 0.086 Uiso 1 1 calc R . .
C6 C 0.0012(5) 0.2056(3) 0.3661(3) 0.0586(13) Uani 1 1 d . . .
C5 C 0.1336(5) 0.1623(3) 0.3976(3) 0.0599(13) Uani 1 1 d . . .
C4 C 0.1445(7) 0.0897(3) 0.3897(4) 0.0867(19) Uani 1 1 d . . .
H4 H 0.0630 0.0637 0.3640 0.104 Uiso 1 1 calc R . .
C3 C 0.2781(8) 0.0559(4) 0.4206(5) 0.101(2) Uani 1 1 d . . .
H3 H 0.2873 0.0068 0.4158 0.121 Uiso 1 1 calc R . .
C2 C 0.3946(8) 0.0946(4) 0.4577(4) 0.095(2) Uani 1 1 d . . .
H2 H 0.4849 0.0722 0.4782 0.114 Uiso 1 1 calc R . .
C1 C 0.3811(6) 0.1670(3) 0.4654(3) 0.0736(15) Uani 1 1 d . . .
H1 H 0.4624 0.1930 0.4914 0.088 Uiso 1 1 calc R . .
C20 C 0.0054(7) 0.4290(4) 0.2236(4) 0.0827(17) Uani 1 1 d . . .
H21 H 0.0366 0.4709 0.2490 0.099 Uiso 1 1 calc R . .
C19 C -0.1301(8) 0.4284(5) 0.1712(4) 0.109(3) Uani 1 1 d . . .
H19 H -0.1890 0.4692 0.1620 0.131 Uiso 1 1 calc R . .
C18 C -0.1749(8) 0.3666(6) 0.1335(4) 0.110(3) Uani 1 1 d . . .
H18 H -0.2645 0.3649 0.0982 0.132 Uiso 1 1 calc R . .
C17 C -0.0863(7) 0.3078(4) 0.1488(4) 0.094(2) Uani 1 1 d . . .
H17 H -0.1161 0.2653 0.1241 0.113 Uiso 1 1 calc R . .
C16 C 0.0467(6) 0.3109(3) 0.2002(3) 0.0703(16) Uani 1 1 d . . .
C15 C 0.1516(6) 0.2503(3) 0.2202(3) 0.0650(15) Uani 1 1 d . . .
C14 C 0.1245(8) 0.1833(4) 0.1903(4) 0.091(2) Uani 1 1 d . . .
H14 H 0.0372 0.1734 0.1553 0.109 Uiso 1 1 calc R . .
C13 C 0.2318(10) 0.1307(4) 0.2139(5) 0.104(3) Uani 1 1 d . . .
H13 H 0.2148 0.0843 0.1964 0.125 Uiso 1 1 calc R . .
C12 C 0.3618(8) 0.1475(4) 0.2628(5) 0.095(2) Uani 1 1 d . . .
H12 H 0.4365 0.1136 0.2771 0.114 Uiso 1 1 calc R . .
C11 C 0.3805(6) 0.2159(3) 0.2907(4) 0.0759(17) Uani 1 1 d . . .
H11 H 0.4682 0.2272 0.3248 0.091 Uiso 1 1 calc R . .
C21 C 0.1957(5) 0.4577(3) 0.4137(3) 0.0560(12) Uani 1 1 d . . .
C22 C 0.1808(5) 0.5310(3) 0.4439(3) 0.0520(11) Uani 1 1 d . . .
H22A H 0.1192 0.5288 0.4789 0.062 Uiso 1 1 calc R . .
H22B H 0.1336 0.5630 0.4048 0.062 Uiso 1 1 calc R . .
C23 C 0.3377(4) 0.5588(3) 0.4814(3) 0.0524(11) Uani 1 1 d . . .
H23A H 0.3815 0.5276 0.5218 0.063 Uiso 1 1 calc R . .
H23B H 0.4004 0.5570 0.4469 0.063 Uiso 1 1 calc R . .
C24 C 0.3361(5) 0.6346(3) 0.5096(3) 0.0566(12) Uani 1 1 d . . .
H24A H 0.2996 0.6669 0.4692 0.068 Uiso 1 1 calc R . .
H24B H 0.2701 0.6376 0.5425 0.068 Uiso 1 1 calc R . .
C25 C 0.5078(5) 0.3450(3) 0.4509(3) 0.0574(13) Uani 1 1 d . . .
Cl1 Cl 0.74363(15) 0.53775(8) 0.32559(9) 0.0712(4) Uani 1 1 d D . .
O11 O 0.6769(8) 0.5814(4) 0.3669(4) 0.176(3) Uani 1 1 d D . .
O12 O 0.6368(6) 0.5187(3) 0.2624(3) 0.128(2) Uani 1 1 d D . .
O13 O 0.8554(6) 0.5758(3) 0.3024(4) 0.156(3) Uani 1 1 d D . .
O14 O 0.8072(6) 0.4788(3) 0.3656(3) 0.1248(19) Uani 1 1 d D . .
Cl2 Cl 0.3469(2) 0.33930(14) 0.05391(16) 0.1322(10) Uani 1 1 d D . .
O21 O 0.2528(14) 0.3056(7) -0.0149(7) 0.166(6) Uiso 0.502(10) 1 d PD . .
O22 O 0.4121(12) 0.2763(6) 0.1012(7) 0.137(5) Uiso 0.502(10) 1 d PD . .
O23 O 0.2458(11) 0.3748(7) 0.0840(6) 0.113(4) Uiso 0.502(10) 1 d PD . .
O24 O 0.4602(14) 0.3739(8) 0.0334(9) 0.187(7) Uiso 0.502(10) 1 d PD . .
O31 O 0.4053(16) 0.2938(7) 0.0185(8) 0.174(7) Uiso 0.498(10) 1 d PD . .
O32 O 0.288(2) 0.3946(11) -0.0123(10) 0.329(15) Uiso 0.498(10) 1 d PD . .
O33 O 0.4451(12) 0.3907(7) 0.0969(7) 0.136(5) Uiso 0.498(10) 1 d PD . .
O34 O 0.2161(12) 0.3347(8) 0.0753(7) 0.136(5) Uiso 0.498(10) 1 d PD . .

loop_
_atom_site_aniso_label
_atom_site_aniso_U_11
_atom_site_aniso_U_22
_atom_site_aniso_U_33
_atom_site_aniso_U_23
_atom_site_aniso_U_13
_atom_site_aniso_U_12
Cu1 0.0546(3) 0.0456(4) 0.0599(4) -0.0051(3) 0.0088(3) -0.0095(2)
Cu2 0.0607(3) 0.0569(4) 0.0540(4) -0.0144(3) 0.0105(3) -0.0115(3)
O1W 0.094(3) 0.067(3) 0.070(3) 0.003(2) 0.021(2) 0.002(2)
O2W 0.119(4) 0.149(5) 0.076(4) -0.005(3) 0.025(3) -0.067(4)
O1 0.0654(19) 0.045(2) 0.078(3) -0.0010(18) 0.0137(18) -0.0068(15)
O2 0.087(2) 0.052(2) 0.058(2) -0.0122(17) 0.0185(19) -0.0105(17)
O3 0.0566(18) 0.064(2) 0.073(3) -0.0085(19) 0.0107(18) -0.0147(16)
O4 0.0594(19) 0.081(3) 0.064(3) -0.018(2) 0.0047(18) -0.0053(17)
N1 0.064(2) 0.048(3) 0.062(3) -0.004(2) 0.013(2) -0.0071(19)
N2 0.051(2) 0.052(3) 0.062(3) -0.007(2) 0.0164(19) -0.0085(18)
N3 0.063(2) 0.065(3) 0.064(3) -0.020(2) 0.022(2) -0.017(2)
N4 0.063(2) 0.079(4) 0.054(3) -0.014(2) 0.011(2) -0.008(2)
C10 0.059(3) 0.067(4) 0.070(4) -0.010(3) 0.018(3) -0.002(2)
C9 0.050(3) 0.087(5) 0.081(4) -0.014(3) 0.012(3) -0.001(3)
C8 0.055(3) 0.105(5) 0.096(5) -0.039(4) 0.013(3) -0.014(3)
C7 0.060(3) 0.066(4) 0.090(5) -0.029(3) 0.018(3) -0.015(3)
C6 0.059(3) 0.057(3) 0.063(4) -0.012(3) 0.021(3) -0.010(2)
C5 0.064(3) 0.051(3) 0.064(4) -0.008(3) 0.015(3) -0.006(2)
C4 0.086(4) 0.055(4) 0.112(6) -0.018(4) 0.008(4) -0.013(3)
C3 0.115(5) 0.049(4) 0.127(7) -0.004(4) 0.006(5) 0.006(4)
C2 0.100(5) 0.063(4) 0.107(6) 0.001(4) -0.004(4) 0.015(4)
C1 0.075(3) 0.062(4) 0.073(4) -0.001(3) -0.002(3) 0.003(3)
C20 0.081(4) 0.089(5) 0.071(4) -0.009(4) 0.004(3) 0.004(3)
C19 0.085(4) 0.150(8) 0.088(6) -0.003(5) 0.010(4) 0.023(5)
C18 0.074(4) 0.169(9) 0.078(5) -0.025(5) 0.001(4) -0.004(5)
C17 0.069(4) 0.130(7) 0.079(5) -0.030(4) 0.009(3) -0.022(4)
C16 0.066(3) 0.093(5) 0.054(4) -0.020(3) 0.017(3) -0.025(3)
C15 0.067(3) 0.071(4) 0.061(4) -0.023(3) 0.024(3) -0.020(3)
C14 0.103(5) 0.090(6) 0.085(5) -0.043(4) 0.033(4) -0.043(4)
C13 0.132(6) 0.075(5) 0.121(7) -0.047(5) 0.059(5) -0.037(5)
C12 0.106(5) 0.069(5) 0.127(7) -0.025(4) 0.058(5) -0.009(4)
C11 0.072(3) 0.077(4) 0.086(5) -0.022(3) 0.032(3) -0.011(3)
C21 0.052(2) 0.047(3) 0.060(3) -0.006(2) -0.003(2) -0.005(2)
C22 0.050(2) 0.045(3) 0.056(3) -0.007(2) 0.002(2) -0.0074(19)
C23 0.048(2) 0.045(3) 0.060(3) -0.008(2) 0.004(2) -0.0035(19)
C24 0.052(2) 0.050(3) 0.062(3) -0.016(2) 0.005(2) -0.005(2)
C25 0.055(3) 0.044(3) 0.068(4) -0.019(2) 0.006(3) -0.003(2)
Cl1 0.0769(8) 0.0549(9) 0.0732(10) 0.0039(7) 0.0011(7) 0.0039(6)
O11 0.201(6) 0.156(6) 0.163(6) -0.036(5) 0.025(5) 0.088(5)
O12 0.145(4) 0.117(5) 0.100(4) 0.012(3) -0.014(3) -0.056(3)
O13 0.104(4) 0.142(6) 0.199(7) 0.082(5) -0.008(4) -0.034(3)
O14 0.151(4) 0.095(4) 0.126(5) 0.048(3) 0.030(4) 0.045(3)
Cl2 0.1049(13) 0.1296(19) 0.183(3) -0.0624(19) 0.0763(16) -0.0251(13)

loop_
_atom_type_symbol
_atom_type_description
_atom_type_scat_dispersion_real
_atom_type_scat_dispersion_imag
_atom_type_scat_source
C C 0.0033 0.0016 'International Tables Vol C Tables 4.2.6.8 and 6.1.1.4'
H H 0.0000 0.0000 'International Tables Vol C Tables 4.2.6.8 and 6.1.1.4'
N N 0.0061 0.0033 'International Tables Vol C Tables 4.2.6.8 and 6.1.1.4'
O O 0.0106 0.0060 'International Tables Vol C Tables 4.2.6.8 and 6.1.1.4'
Cu Cu 0.3201 1.2651 'International Tables Vol C Tables 4.2.6.8 and 6.1.1.4'
Cl Cl 0.1484 0.1585 'International Tables Vol C Tables 4.2.6.8 and 6.1.1.4'

loop_
_geom_angle_atom_site_label_1
_geom_angle_atom_site_label_2
_geom_angle_atom_site_label_3
_geom_angle
_geom_angle_site_symmetry_1
_geom_angle_site_symmetry_3
_geom_angle_publ_flag
O3 Cu1 O1 91.16(15) . . ?
O3 Cu1 N2 167.35(16) . . ?
O1 Cu1 N2 94.10(16) . . ?
O3 Cu1 N1 93.10(16) . . ?
O1 Cu1 N1 174.18(17) . . ?
N2 Cu1 N1 80.94(17) . . ?
O3 Cu1 O1W 93.09(16) . . ?
O1 Cu1 O1W 87.88(15) . . ?
N2 Cu1 O1W 98.58(16) . . ?
N1 Cu1 O1W 95.85(17) . . ?
O3 Cu1 Cu2 81.66(12) . . ?
O1 Cu1 Cu2 75.25(11) . . ?
N2 Cu1 Cu2 88.56(12) . . ?
N1 Cu1 Cu2 101.44(12) . . ?
O1W Cu1 Cu2 162.15(11) . . ?
O4 Cu2 O2 91.92(16) . . ?
O4 Cu2 N4 173.97(19) . . ?
O2 Cu2 N4 92.88(18) . . ?
O4 Cu2 N3 93.72(17) . . ?
O2 Cu2 N3 165.04(15) . . ?
N4 Cu2 N3 80.75(19) . . ?
O4 Cu2 O2W 91.8(2) . . ?
O2 Cu2 O2W 93.5(2) . . ?
N4 Cu2 O2W 91.6(2) . . ?
N3 Cu2 O2W 100.2(2) . . ?
O4 Cu2 Cu1 73.08(12) . . ?
O2 Cu2 Cu1 80.02(11) . . ?
N4 Cu2 Cu1 104.19(13) . . ?
N3 Cu2 Cu1 88.39(13) . . ?
O2W Cu2 Cu1 163.14(14) . . ?
C21 O1 Cu1 130.3(3) . . ?
C21 O2 Cu2 125.1(3) . . ?
C25 O3 Cu1 123.2(4) . . ?
C25 O4 Cu2 132.2(3) . . ?
C1 N1 C5 119.1(5) . . ?
C1 N1 Cu1 126.4(4) . . ?
C5 N1 Cu1 114.4(3) . . ?
C6 N2 C10 119.2(5) . . ?
C6 N2 Cu1 115.3(3) . . ?
C10 N2 Cu1 125.5(4) . . ?
C11 N3 C15 118.6(5) . . ?
C11 N3 Cu2 125.7(4) . . ?
C15 N3 Cu2 115.7(4) . . ?
C20 N4 C16 119.5(5) . . ?
C20 N4 Cu2 125.8(4) . . ?
C16 N4 Cu2 114.7(4) . . ?
N2 C10 C9 122.4(5) . . ?
C8 C9 C10 118.7(6) . . ?
C9 C8 C7 120.1(6) . . ?
C8 C7 C6 118.5(5) . . ?
N2 C6 C7 121.0(5) . . ?
N2 C6 C5 115.3(4) . . ?
C7 C6 C5 123.6(5) . . ?
N1 C5 C4 120.7(5) . . ?
N1 C5 C6 113.9(5) . . ?
C4 C5 C6 125.4(5) . . ?
C5 C4 C3 119.3(6) . . ?
C2 C3 C4 119.3(6) . . ?
C3 C2 C1 120.5(6) . . ?
N1 C1 C2 121.0(6) . . ?
N4 C20 C19 121.8(7) . . ?
C18 C19 C20 118.8(8) . . ?
C17 C18 C19 119.0(7) . . ?
C18 C17 C16 120.3(7) . . ?
N4 C16 C17 120.6(6) . . ?
N4 C16 C15 114.9(5) . . ?
C17 C16 C15 124.5(6) . . ?
N3 C15 C14 122.5(6) . . ?
N3 C15 C16 113.9(5) . . ?
C14 C15 C16 123.6(6) . . ?
C15 C14 C13 118.1(7) . . ?
C12 C13 C14 119.6(6) . . ?
C13 C12 C11 118.9(7) . . ?
N3 C11 C12 122.2(6) . . ?
O2 C21 O1 125.5(5) . . ?
O2 C21 C22 116.8(5) . . ?
O1 C21 C22 117.6(5) . . ?
C21 C22 C23 108.8(4) . . ?
C24 C23 C22 113.0(4) . . ?
C25 C24 C23 108.9(4) 3_666 . ?
O3 C25 O4 124.5(5) . . ?
O3 C25 C24 118.1(5) . 3_666 ?
O4 C25 C24 117.4(5) . 3_666 ?
O11 Cl1 O14 110.8(4) . . ?
O11 Cl1 O12 108.5(4) . . ?
O14 Cl1 O12 112.3(4) . . ?
O11 Cl1 O13 109.6(5) . . ?
O14 Cl1 O13 109.2(3) . . ?
O12 Cl1 O13 106.4(4) . . ?
O31 Cl2 O24 73.9(8) . . ?
O31 Cl2 O34 128.7(9) . . ?
O24 Cl2 O34 155.1(9) . . ?
O31 Cl2 O23 162.0(8) . . ?
O24 Cl2 O23 121.9(8) . . ?
O34 Cl2 O23 34.1(6) . . ?
O31 Cl2 O33 117.2(7) . . ?
O24 Cl2 O33 54.4(7) . . ?
O34 Cl2 O33 111.0(7) . . ?
O23 Cl2 O33 80.7(7) . . ?
O31 Cl2 O21 60.0(7) . . ?
O24 Cl2 O21 106.0(8) . . ?
O34 Cl2 O21 82.0(8) . . ?
O23 Cl2 O21 104.5(6) . . ?
O33 Cl2 O21 156.8(7) . . ?
O31 Cl2 O22 68.4(8) . . ?
O24 Cl2 O22 108.4(7) . . ?
O34 Cl2 O22 91.7(7) . . ?
O23 Cl2 O22 110.3(6) . . ?
O33 Cl2 O22 94.8(7) . . ?
O21 Cl2 O22 104.2(7) . . ?
O31 Cl2 O32 97.3(8) . . ?
O24 Cl2 O32 67.0(9) . . ?
O34 Cl2 O32 96.6(8) . . ?
O23 Cl2 O32 82.8(9) . . ?
O33 Cl2 O32 93.1(8) . . ?
O21 Cl2 O32 65.7(9) . . ?
O22 Cl2 O32 165.6(9) . . ?
O31 O21 Cl2 51.6(6) . . ?
O31 O21 O32 88.6(10) . . ?
Cl2 O21 O32 59.9(7) . . ?
Cl2 O22 O31 48.7(5) . . ?
O34 O23 Cl2 72.2(10) . . ?
O33 O24 Cl2 65.6(7) . . ?
O33 O24 O31 107.3(11) . . ?
Cl2 O24 O31 50.7(6) . . ?
O33 O24 O32 97.2(11) . . ?
Cl2 O24 O32 63.7(7) . . ?
O31 O24 O32 84.5(10) . . ?
Cl2 O31 O21 68.3(7) . . ?
Cl2 O31 O22 62.9(7) . . ?
O21 O31 O22 105.8(10) . . ?
Cl2 O31 O24 55.5(7) . . ?
O21 O31 O24 99.9(10) . . ?
O22 O31 O24 94.9(9) . . ?
Cl2 O32 O24 49.2(6) . . ?
Cl2 O32 O21 54.4(6) . . ?
O24 O32 O21 86.6(9) . . ?
O24 O33 Cl2 60.0(7) . . ?
O23 O34 Cl2 73.7(10) . . ?

loop_
_geom_bond_atom_site_label_1
_geom_bond_atom_site_label_2
_geom_bond_distance
_geom_bond_site_symmetry_2
_geom_bond_publ_flag
Cu1 O3 1.943(3) . ?
Cu1 O1 1.957(4) . ?
Cu1 N2 1.990(4) . ?
Cu1 N1 2.007(4) . ?
Cu1 O1W 2.225(4) . ?
Cu1 Cu2 3.0321(10) . ?
Cu2 O4 1.952(4) . ?
Cu2 O2 1.959(3) . ?
Cu2 N4 1.999(5) . ?
Cu2 N3 2.007(4) . ?
Cu2 O2W 2.212(4) . ?
O1 C21 1.256(6) . ?
O2 C21 1.253(6) . ?
O3 C25 1.255(6) . ?
O4 C25 1.263(6) . ?
N1 C1 1.345(7) . ?
N1 C5 1.364(6) . ?
N2 C6 1.338(6) . ?
N2 C10 1.349(6) . ?
N3 C11 1.339(7) . ?
N3 C15 1.339(7) . ?
N4 C20 1.314(8) . ?
N4 C16 1.358(7) . ?
C10 C9 1.367(7) . ?
C9 C8 1.361(8) . ?
C8 C7 1.386(9) . ?
C7 C6 1.391(7) . ?
C6 C5 1.469(7) . ?
C5 C4 1.376(8) . ?
C4 C3 1.385(9) . ?
C3 C2 1.346(9) . ?
C2 C1 1.374(9) . ?
C20 C19 1.396(9) . ?
C19 C18 1.371(11) . ?
C18 C17 1.363(11) . ?
C17 C16 1.371(8) . ?
C16 C15 1.481(8) . ?
C15 C14 1.377(8) . ?
C14 C13 1.393(11) . ?
C13 C12 1.364(10) . ?
C12 C11 1.383(8) . ?
C21 C22 1.507(7) . ?
C22 C23 1.541(6) . ?
C23 C24 1.520(6) . ?
C24 C25 1.505(6) 3_666 ?
C25 C24 1.505(6) 3_666 ?
Cl1 O11 1.374(5) . ?
Cl1 O14 1.388(4) . ?
Cl1 O12 1.400(5) . ?
Cl1 O13 1.408(5) . ?
Cl2 O31 1.280(11) . ?
Cl2 O24 1.363(11) . ?
Cl2 O34 1.364(10) . ?
Cl2 O23 1.375(9) . ?
Cl2 O33 1.434(10) . ?
Cl2 O21 1.517(11) . ?
Cl2 O22 1.517(10) . ?
Cl2 O32 1.615(14) . ?
O21 O31 1.414(17) . ?
O21 O32 1.70(2) . ?
O22 O31 1.584(17) . ?
O23 O34 0.803(16) . ?
O24 O33 1.279(17) . ?
O24 O31 1.590(18) . ?
O24 O32 1.66(2) . ?

loop_
_geom_torsion_atom_site_label_1
_geom_torsion_atom_site_label_2
_geom_torsion_atom_site_label_3
_geom_torsion_atom_site_label_4
_geom_torsion
_geom_torsion_site_symmetry_1
_geom_torsion_site_symmetry_2
_geom_torsion_site_symmetry_3
_geom_torsion_site_symmetry_4
_geom_torsion_publ_flag
O3 Cu1 Cu2 O4 13.65(16) . . . . ?
O1 Cu1 Cu2 O4 107.08(16) . . . . ?
N2 Cu1 Cu2 O4 -158.30(17) . . . . ?
N1 Cu1 Cu2 O4 -77.84(17) . . . . ?
O1W Cu1 Cu2 O4 87.6(4) . . . . ?
O3 Cu1 Cu2 O2 -81.47(16) . . . . ?
O1 Cu1 Cu2 O2 11.96(15) . . . . ?
N2 Cu1 Cu2 O2 106.59(16) . . . . ?
N1 Cu1 Cu2 O2 -172.96(16) . . . . ?
O1W Cu1 Cu2 O2 -7.6(4) . . . . ?
O3 Cu1 Cu2 N4 -171.93(18) . . . . ?
O1 Cu1 Cu2 N4 -78.50(18) . . . . ?
N2 Cu1 Cu2 N4 16.12(19) . . . . ?
N1 Cu1 Cu2 N4 96.58(19) . . . . ?
O1W Cu1 Cu2 N4 -98.0(4) . . . . ?
O3 Cu1 Cu2 N3 108.04(17) . . . . ?
O1 Cu1 Cu2 N3 -158.54(16) . . . . ?
N2 Cu1 Cu2 N3 -63.91(17) . . . . ?
N1 Cu1 Cu2 N3 16.54(17) . . . . ?
O1W Cu1 Cu2 N3 -178.1(4) . . . . ?
O3 Cu1 Cu2 O2W -13.2(7) . . . . ?
O1 Cu1 Cu2 O2W 80.3(6) . . . . ?
N2 Cu1 Cu2 O2W 174.9(6) . . . . ?
N1 Cu1 Cu2 O2W -104.7(6) . . . . ?
O1W Cu1 Cu2 O2W 60.8(8) . . . . ?
O3 Cu1 O1 C21 61.1(4) . . . . ?
N2 Cu1 O1 C21 -107.4(4) . . . . ?
N1 Cu1 O1 C21 -76.0(15) . . . . ?
O1W Cu1 O1 C21 154.1(4) . . . . ?
Cu2 Cu1 O1 C21 -20.0(4) . . . . ?
O4 Cu2 O2 C21 -83.0(4) . . . . ?
N4 Cu2 O2 C21 93.4(4) . . . . ?
N3 Cu2 O2 C21 29.2(9) . . . . ?
O2W Cu2 O2 C21 -174.9(4) . . . . ?
Cu1 Cu2 O2 C21 -10.5(4) . . . . ?
O1 Cu1 O3 C25 -85.7(4) . . . . ?
N2 Cu1 O3 C25 29.0(10) . . . . ?
N1 Cu1 O3 C25 90.3(4) . . . . ?
O1W Cu1 O3 C25 -173.6(4) . . . . ?
Cu2 Cu1 O3 C25 -10.8(4) . . . . ?
O2 Cu2 O4 C25 54.5(5) . . . . ?
N4 Cu2 O4 C25 -88.3(16) . . . . ?
N3 Cu2 O4 C25 -111.7(5) . . . . ?
O2W Cu2 O4 C25 148.0(5) . . . . ?
Cu1 Cu2 O4 C25 -24.5(4) . . . . ?
O3 Cu1 N1 C1 11.1(5) . . . . ?
O1 Cu1 N1 C1 148.1(13) . . . . ?
N2 Cu1 N1 C1 179.9(5) . . . . ?
O1W Cu1 N1 C1 -82.3(5) . . . . ?
Cu2 Cu1 N1 C1 93.2(5) . . . . ?
O3 Cu1 N1 C5 -171.4(4) . . . . ?
O1 Cu1 N1 C5 -34.4(16) . . . . ?
N2 Cu1 N1 C5 -2.6(4) . . . . ?
O1W Cu1 N1 C5 95.2(4) . . . . ?
Cu2 Cu1 N1 C5 -89.3(4) . . . . ?
O3 Cu1 N2 C6 62.7(9) . . . . ?
O1 Cu1 N2 C6 177.1(3) . . . . ?
N1 Cu1 N2 C6 0.2(3) . . . . ?
O1W Cu1 N2 C6 -94.4(3) . . . . ?
Cu2 Cu1 N2 C6 102.0(3) . . . . ?
O3 Cu1 N2 C10 -114.1(8) . . . . ?
O1 Cu1 N2 C10 0.3(4) . . . . ?
N1 Cu1 N2 C10 -176.6(4) . . . . ?
O1W Cu1 N2 C10 88.7(4) . . . . ?
Cu2 Cu1 N2 C10 -74.8(4) . . . . ?
O4 Cu2 N3 C11 -3.0(4) . . . . ?
O2 Cu2 N3 C11 -115.0(7) . . . . ?
N4 Cu2 N3 C11 179.4(5) . . . . ?
O2W Cu2 N3 C11 89.4(5) . . . . ?
Cu1 Cu2 N3 C11 -76.0(4) . . . . ?
O4 Cu2 N3 C15 174.9(4) . . . . ?
O2 Cu2 N3 C15 62.9(9) . . . . ?
N4 Cu2 N3 C15 -2.7(4) . . . . ?
O2W Cu2 N3 C15 -92.7(4) . . . . ?
Cu1 Cu2 N3 C15 101.9(4) . . . . ?
O4 Cu2 N4 C20 158.9(14) . . . . ?
O2 Cu2 N4 C20 16.2(5) . . . . ?
N3 Cu2 N4 C20 -177.5(5) . . . . ?
O2W Cu2 N4 C20 -77.4(5) . . . . ?
Cu1 Cu2 N4 C20 96.6(5) . . . . ?
O4 Cu2 N4 C16 -22.6(17) . . . . ?
O2 Cu2 N4 C16 -165.3(4) . . . . ?
N3 Cu2 N4 C16 1.1(4) . . . . ?
O2W Cu2 N4 C16 101.1(4) . . . . ?
Cu1 Cu2 N4 C16 -84.9(4) . . . . ?
C6 N2 C10 C9 -1.6(8) . . . . ?
Cu1 N2 C10 C9 175.1(4) . . . . ?
N2 C10 C9 C8 -1.2(9) . . . . ?
C10 C9 C8 C7 3.2(10) . . . . ?
C9 C8 C7 C6 -2.5(9) . . . . ?
C10 N2 C6 C7 2.3(7) . . . . ?
Cu1 N2 C6 C7 -174.7(4) . . . . ?
C10 N2 C6 C5 179.2(4) . . . . ?
Cu1 N2 C6 C5 2.2(6) . . . . ?
C8 C7 C6 N2 -0.3(8) . . . . ?
C8 C7 C6 C5 -176.9(5) . . . . ?
C1 N1 C5 C4 1.0(8) . . . . ?
Cu1 N1 C5 C4 -176.6(5) . . . . ?
C1 N1 C5 C6 -177.9(5) . . . . ?
Cu1 N1 C5 C6 4.4(6) . . . . ?
N2 C6 C5 N1 -4.4(7) . . . . ?
C7 C6 C5 N1 172.4(5) . . . . ?
N2 C6 C5 C4 176.8(5) . . . . ?
C7 C6 C5 C4 -6.4(9) . . . . ?
N1 C5 C4 C3 -0.8(10) . . . . ?
C6 C5 C4 C3 178.0(6) . . . . ?
C5 C4 C3 C2 0.0(12) . . . . ?
C4 C3 C2 C1 0.5(12) . . . . ?
C5 N1 C1 C2 -0.5(9) . . . . ?
Cu1 N1 C1 C2 176.9(5) . . . . ?
C3 C2 C1 N1 -0.3(11) . . . . ?
C16 N4 C20 C19 1.1(9) . . . . ?
Cu2 N4 C20 C19 179.6(5) . . . . ?
N4 C20 C19 C18 -0.5(11) . . . . ?
C20 C19 C18 C17 0.4(12) . . . . ?
C19 C18 C17 C16 -1.0(11) . . . . ?
C20 N4 C16 C17 -1.7(8) . . . . ?
Cu2 N4 C16 C17 179.7(5) . . . . ?
C20 N4 C16 C15 179.2(5) . . . . ?
Cu2 N4 C16 C15 0.6(6) . . . . ?
C18 C17 C16 N4 1.6(10) . . . . ?
C18 C17 C16 C15 -179.4(6) . . . . ?
C11 N3 C15 C14 1.7(8) . . . . ?
Cu2 N3 C15 C14 -176.3(4) . . . . ?
C11 N3 C15 C16 -178.2(5) . . . . ?
Cu2 N3 C15 C16 3.7(6) . . . . ?
N4 C16 C15 N3 -2.8(7) . . . . ?
C17 C16 C15 N3 178.1(5) . . . . ?
N4 C16 C15 C14 177.3(5) . . . . ?
C17 C16 C15 C14 -1.8(9) . . . . ?
N3 C15 C14 C13 0.4(9) . . . . ?
C16 C15 C14 C13 -179.7(6) . . . . ?
C15 C14 C13 C12 -3.0(10) . . . . ?
C14 C13 C12 C11 3.4(11) . . . . ?
C15 N3 C11 C12 -1.3(8) . . . . ?
Cu2 N3 C11 C12 176.6(4) . . . . ?
C13 C12 C11 N3 -1.3(10) . . . . ?
Cu2 O2 C21 O1 0.6(7) . . . . ?
Cu2 O2 C21 C22 178.9(3) . . . . ?
Cu1 O1 C21 O2 20.1(7) . . . . ?
Cu1 O1 C21 C22 -158.1(3) . . . . ?
O2 C21 C22 C23 -70.9(6) . . . . ?
O1 C21 C22 C23 107.5(5) . . . . ?
C21 C22 C23 C24 176.3(5) . . . . ?
C22 C23 C24 C25 176.5(4) . . . 3_666 ?
Cu1 O3 C25 O4 -1.5(7) . . . . ?
Cu1 O3 C25 C24 176.4(3) . . . 3_666 ?
Cu2 O4 C25 O3 26.0(8) . . . . ?
Cu2 O4 C25 C24 -151.9(4) . . . 3_666 ?
O24 Cl2 O21 O31 60.1(10) . . . . ?
O34 Cl2 O21 O31 -144.0(10) . . . . ?
O23 Cl2 O21 O31 -170.0(10) . . . . ?
O33 Cl2 O21 O31 89.6(18) . . . . ?
O22 Cl2 O21 O31 -54.2(9) . . . . ?
O32 Cl2 O21 O31 115.0(11) . . . . ?
O31 Cl2 O21 O32 -115.0(11) . . . . ?
O24 Cl2 O21 O32 -54.9(10) . . . . ?
O34 Cl2 O21 O32 101.0(9) . . . . ?
O23 Cl2 O21 O32 75.1(10) . . . . ?
O33 Cl2 O21 O32 -25.3(19) . . . . ?
O22 Cl2 O21 O32 -169.2(9) . . . . ?
O24 Cl2 O22 O31 -63.4(10) . . . . ?
O34 Cl2 O22 O31 131.4(9) . . . . ?
O23 Cl2 O22 O31 160.7(9) . . . . ?
O33 Cl2 O22 O31 -117.4(8) . . . . ?
O21 Cl2 O22 O31 49.1(8) . . . . ?
O32 Cl2 O22 O31 6(4) . . . . ?
O31 Cl2 O23 O34 21(3) . . . . ?
O24 Cl2 O23 O34 170.3(14) . . . . ?
O33 Cl2 O23 O34 -152.6(15) . . . . ?
O21 Cl2 O23 O34 50.5(15) . . . . ?
O22 Cl2 O23 O34 -60.8(15) . . . . ?
O32 Cl2 O23 O34 113.1(15) . . . . ?
O31 Cl2 O24 O33 -142.4(11) . . . . ?
O34 Cl2 O24 O33 60(2) . . . . ?
O23 Cl2 O24 O33 47.1(12) . . . . ?
O21 Cl2 O24 O33 166.2(9) . . . . ?
O22 Cl2 O24 O33 -82.5(10) . . . . ?
O32 Cl2 O24 O33 112.1(11) . . . . ?
O34 Cl2 O24 O31 -157(2) . . . . ?
O23 Cl2 O24 O31 -170.4(10) . . . . ?
O33 Cl2 O24 O31 142.4(11) . . . . ?
O21 Cl2 O24 O31 -51.4(9) . . . . ?
O22 Cl2 O24 O31 59.9(9) . . . . ?
O32 Cl2 O24 O31 -105.5(10) . . . . ?
O31 Cl2 O24 O32 105.5(10) . . . . ?
O34 Cl2 O24 O32 -52(2) . . . . ?
O23 Cl2 O24 O32 -64.9(12) . . . . ?
O33 Cl2 O24 O32 -112.1(11) . . . . ?
O21 Cl2 O24 O32 54.1(10) . . . . ?
O22 Cl2 O24 O32 165.4(10) . . . . ?
O24 Cl2 O31 O21 -119.9(10) . . . . ?
O34 Cl2 O31 O21 48.2(13) . . . . ?
O23 Cl2 O31 O21 33(3) . . . . ?
O33 Cl2 O31 O21 -153.7(9) . . . . ?
O22 Cl2 O31 O21 122.2(9) . . . . ?
O32 Cl2 O31 O21 -56.4(10) . . . . ?
O24 Cl2 O31 O22 118.0(9) . . . . ?
O34 Cl2 O31 O22 -74.0(11) . . . . ?
O23 Cl2 O31 O22 -89(3) . . . . ?
O33 Cl2 O31 O22 84.1(9) . . . . ?
O21 Cl2 O31 O22 -122.2(9) . . . . ?
O32 Cl2 O31 O22 -178.6(9) . . . . ?
O34 Cl2 O31 O24 168.0(11) . . . . ?
O23 Cl2 O31 O24 153(3) . . . . ?
O33 Cl2 O31 O24 -33.8(10) . . . . ?
O21 Cl2 O31 O24 119.9(10) . . . . ?
O22 Cl2 O31 O24 -118.0(9) . . . . ?
O32 Cl2 O31 O24 63.5(9) . . . . ?
O32 O21 O31 Cl2 51.7(8) . . . . ?
Cl2 O21 O31 O22 51.6(7) . . . . ?
O32 O21 O31 O22 103.3(10) . . . . ?
Cl2 O21 O31 O24 -46.5(7) . . . . ?
O32 O21 O31 O24 5.2(11) . . . . ?
Cl2 O22 O31 O21 -54.8(8) . . . . ?
Cl2 O22 O31 O24 46.9(7) . . . . ?
O33 O24 O31 Cl2 35.6(10) . . . . ?
O32 O24 O31 Cl2 -60.2(8) . . . . ?
O33 O24 O31 O21 90.4(13) . . . . ?
Cl2 O24 O31 O21 54.9(8) . . . . ?
O32 O24 O31 O21 -5.4(12) . . . . ?
O33 O24 O31 O22 -16.6(13) . . . . ?
Cl2 O24 O31 O22 -52.1(7) . . . . ?
O32 O24 O31 O22 -112.4(9) . . . . ?
O31 Cl2 O32 O24 -69.0(9) . . . . ?
O34 Cl2 O32 O24 160.5(9) . . . . ?
O23 Cl2 O32 O24 129.2(9) . . . . ?
O33 Cl2 O32 O24 48.9(8) . . . . ?
O21 Cl2 O32 O24 -121.3(10) . . . . ?
O22 Cl2 O32 O24 -74(4) . . . . ?
O31 Cl2 O32 O21 52.4(9) . . . . ?
O24 Cl2 O32 O21 121.3(10) . . . . ?
O34 Cl2 O32 O21 -78.2(9) . . . . ?
O23 Cl2 O32 O21 -109.5(7) . . . . ?
O33 Cl2 O32 O21 170.3(7) . . . . ?
O22 Cl2 O32 O21 47(4) . . . . ?
O33 O24 O32 Cl2 -58.3(8) . . . . ?
O31 O24 O32 Cl2 48.5(6) . . . . ?
O33 O24 O32 O21 -102.4(10) . . . . ?
Cl2 O24 O32 O21 -44.1(7) . . . . ?
O31 O24 O32 O21 4.4(10) . . . . ?
O31 O21 O32 Cl2 -45.3(7) . . . . ?
O31 O21 O32 O24 -4.9(11) . . . . ?
Cl2 O21 O32 O24 40.4(6) . . . . ?
O31 O24 O33 Cl2 -29.6(8) . . . . ?
O32 O24 O33 Cl2 56.9(8) . . . . ?
O31 Cl2 O33 O24 41.2(12) . . . . ?
O34 Cl2 O33 O24 -157.0(10) . . . . ?
O23 Cl2 O33 O24 -140.9(10) . . . . ?
O21 Cl2 O33 O24 -36(2) . . . . ?
O22 Cl2 O33 O24 109.3(9) . . . . ?
O32 Cl2 O33 O24 -58.7(11) . . . . ?
O31 Cl2 O34 O23 -171.7(14) . . . . ?
O24 Cl2 O34 O23 -20(3) . . . . ?
O33 Cl2 O34 O23 29.1(16) . . . . ?
O21 Cl2 O34 O23 -131.0(15) . . . . ?
O22 Cl2 O34 O23 124.9(14) . . . . ?
O32 Cl2 O34 O23 -66.8(16) . . . . ?
